data_1515424
loop_
_publ_author_name
'Che, Chi-Ming'
'Chow, Cheuk-Fai'
'Yuen, Mai-Yan'
'Roy, V. A. L.'
'Lu, Wei'
'Chen, Yong'
'Chui, Stephen Sin-Yin'
'Zhu, Nianyong'

_publ_section_title
;
 Single microcrystals of organoplatinum(II) complexes with high
 charge-carrier mobility
;
_journal_issue 2
_journal_name_full 'Chemical Science'
_journal_page_first 216
_journal_paper_doi 10.1039/c0sc00479k
_journal_volume 2
_journal_year 2011
_chemical_formula_moiety 'C13 H14.33 Cl2 N5 O0.67 Pt'
_chemical_formula_sum 'C13 H14.33 Cl2 N5 O0.67 Pt'
_chemical_formula_weight 517.28
_chemical_name_systematic
;
?
;
_space_group_IT_number 14
_symmetry_cell_setting monoclinic
_symmetry_space_group_name_Hall '-P 2ybc'
_symmetry_space_group_name_H-M 'P 1 21/c 1'
_atom_sites_solution_hydrogens geom
_atom_sites_solution_primary direct
_atom_sites_solution_secondary difmap
_audit_creation_method SHELXL-97
_cell_angle_alpha 90.00
_cell_angle_beta 106.39(2)
_cell_angle_gamma 90.00
_cell_formula_units_Z 12
_cell_length_a 12.588(2)
_cell_length_b 18.736(3)
_cell_length_c 20.805(4)
_cell_measurement_reflns_used 0
_cell_measurement_temperature 301(2)
_cell_measurement_theta_max 0
_cell_measurement_theta_min 0
_cell_volume 4707.4(15)
_computing_cell_refinement 'Bruker XSCANS'
_computing_data_collection 'Bruker XSCANS'
_computing_data_reduction 'Bruker SHELXTL'
_computing_molecular_graphics 'Ortep-3 for Windows (Farrugia, 1997)'
_computing_publication_material 'WinGX publication routines (Farrugia,1999)'
_computing_structure_solution SHELXS-97
_diffrn_ambient_temperature 301(2)
_diffrn_measured_fraction_theta_full 0.998
_diffrn_measured_fraction_theta_max 0.998
_diffrn_measurement_device_type 'Bruker Smart CCD 1000'
_diffrn_measurement_method 'phi and omega scans'
_diffrn_radiation_monochromator graphite
_diffrn_radiation_source 'fine-focus sealed tube'
_diffrn_radiation_type MoK\a
_diffrn_radiation_wavelength 0.71073
_diffrn_reflns_av_R_equivalents 0.0524
_diffrn_reflns_av_sigmaI/netI 0.0634
_diffrn_reflns_limit_h_max 15
_diffrn_reflns_limit_h_min -14
_diffrn_reflns_limit_k_max 22
_diffrn_reflns_limit_k_min -21
_diffrn_reflns_limit_l_max 21
_diffrn_reflns_limit_l_min -25
_diffrn_reflns_number 27598
_diffrn_reflns_theta_full 25.68
_diffrn_reflns_theta_max 25.68
_diffrn_reflns_theta_min 1.49
_exptl_absorpt_coefficient_mu 9.288
_exptl_absorpt_correction_T_max 1.000000
_exptl_absorpt_correction_T_min 0.614671
_exptl_absorpt_correction_type empirical
_exptl_absorpt_process_details SADABS
_exptl_crystal_colour yellow
_exptl_crystal_density_diffrn 2.190
_exptl_crystal_density_method 'not measured'
_exptl_crystal_description prism
_exptl_crystal_F_000 2936
_exptl_crystal_size_max 0.3
_exptl_crystal_size_mid 0.2
_exptl_crystal_size_min 0.1
_refine_diff_density_max 1.356
_refine_diff_density_min -1.016
_refine_diff_density_rms 0.156
_refine_ls_extinction_method none
_refine_ls_goodness_of_fit_ref 0.999
_refine_ls_hydrogen_treatment constr
_refine_ls_matrix_type full
_refine_ls_number_parameters 592
_refine_ls_number_reflns 8927
_refine_ls_number_restraints 0
_refine_ls_restrained_S_all 0.999
_refine_ls_R_factor_all 0.0806
_refine_ls_R_factor_gt 0.0343
_refine_ls_shift/su_max 0.001
_refine_ls_shift/su_mean 0.000
_refine_ls_structure_factor_coef Fsqd
_refine_ls_weighting_details 'calc w=1/[\s^2^(Fo^2^)+(0.0345P)^2^+1.0653P] where P=(Fo^2^+2Fc^2^)/3'
_refine_ls_weighting_scheme calc
_refine_ls_wR_factor_gt 0.0693
_refine_ls_wR_factor_ref 0.0836
_reflns_number_gt 5755
_reflns_number_total 8927
_reflns_threshold_expression >2sigma(I)
_cod_data_source_file c0sc00479k.txt
_cod_data_source_block wt1698
_cod_original_cell_volume 4707.3(14)
_cod_original_sg_symbol_H-M 'P 21/c'
_cod_database_code 1515424

loop_
_symmetry_equiv_pos_as_xyz
'x, y, z'
'-x, y+1/2, -z+1/2'
'-x, -y, -z'
'x, -y-1/2, z-1/2'

loop_
_atom_site_label
_atom_site_type_symbol
_atom_site_fract_x
_atom_site_fract_y
_atom_site_fract_z
_atom_site_U_iso_or_equiv
_atom_site_adp_type
_atom_site_occupancy
_atom_site_symmetry_multiplicity
_atom_site_calc_flag
_atom_site_refinement_flags
C1 C -0.3635(9) 0.3622(5) 0.1698(4) 0.069(3) Uani 1 1 d .
H1A H -0.4049 0.3216 0.1774 0.104 Uiso 1 1 calc R
H1B H -0.3928 0.4047 0.1841 0.104 Uiso 1 1 calc R
H1C H -0.2872 0.3567 0.1948 0.104 Uiso 1 1 calc R
C2 C -0.4274(8) 0.4160(5) 0.0548(5) 0.059(3) Uani 1 1 d .
H2 H -0.4660 0.4543 0.0656 0.071 Uiso 1 1 calc R
C3 C -0.4194(8) 0.4013(5) -0.0084(5) 0.057(2) Uani 1 1 d .
H3 H -0.4508 0.4259 -0.0481 0.069 Uiso 1 1 calc R
C4 C -0.3526(7) 0.3406(4) 0.0013(4) 0.044(2) Uani 1 1 d .
C5 C -0.3084(7) 0.2974(4) -0.0426(4) 0.041(2) Uani 1 1 d .
C6 C -0.3221(8) 0.3047(5) -0.1112(4) 0.054(2) Uani 1 1 d .
H6 H -0.3659 0.3410 -0.1354 0.064 Uiso 1 1 calc R
C7 C -0.2704(8) 0.2578(5) -0.1419(4) 0.060(3) Uani 1 1 d .
H7 H -0.2799 0.2621 -0.1878 0.072 Uiso 1 1 calc R
C8 C -0.2034(8) 0.2033(5) -0.1067(4) 0.058(3) Uani 1 1 d .
H8 H -0.1687 0.1713 -0.1284 0.070 Uiso 1 1 calc R
C9 C -0.1904(6) 0.1984(4) -0.0394(4) 0.0359(18) Uani 1 1 d .
C10 C -0.1250(7) 0.1477(4) 0.0082(4) 0.046(2) Uani 1 1 d .
C11 C -0.0489(8) 0.0943(5) 0.0053(5) 0.062(3) Uani 1 1 d .
H11 H -0.0286 0.0794 -0.0322 0.074 Uiso 1 1 calc R
C12 C -0.0109(8) 0.0689(5) 0.0686(5) 0.062(3) Uani 1 1 d .
H12 H 0.0417 0.0330 0.0824 0.074 Uiso 1 1 calc R
C13 C -0.0414(8) 0.0935(5) 0.1804(4) 0.064(3) Uani 1 1 d .
H13A H -0.0010 0.1336 0.2038 0.096 Uiso 1 1 calc R
H13B H 0.0009 0.0507 0.1941 0.096 Uiso 1 1 calc R
H13C H -0.1109 0.0895 0.1905 0.096 Uiso 1 1 calc R
C14 C -0.2766(9) 0.5895(5) -0.1213(6) 0.090(4) Uani 1 1 d .
H14A H -0.3143 0.6346 -0.1283 0.135 Uiso 1 1 calc R
H14B H -0.3234 0.5535 -0.1478 0.135 Uiso 1 1 calc R
H14C H -0.2095 0.5931 -0.1345 0.135 Uiso 1 1 calc R
C15 C -0.2841(9) 0.6040(6) -0.0034(7) 0.082(4) Uani 1 1 d .
H15 H -0.3273 0.6451 -0.0101 0.099 Uiso 1 1 calc R
C16 C -0.2461(9) 0.5689(6) 0.0556(7) 0.086(4) Uani 1 1 d .
H16 H -0.2579 0.5808 0.0964 0.103 Uiso 1 1 calc R
C17 C -0.1859(8) 0.5115(5) 0.0421(6) 0.062(3) Uani 1 1 d .
C18 C -0.1230(8) 0.4538(5) 0.0814(5) 0.056(2) Uani 1 1 d .
C19 C -0.1036(9) 0.4394(6) 0.1497(5) 0.072(3) Uani 1 1 d .
H19 H -0.1340 0.4683 0.1763 0.086 Uiso 1 1 calc R
C20 C -0.0371(9) 0.3805(6) 0.1775(5) 0.075(3) Uani 1 1 d .
H20 H -0.0240 0.3697 0.2227 0.090 Uiso 1 1 calc R
C21 C 0.0076(8) 0.3396(5) 0.1383(5) 0.059(3) Uani 1 1 d .
H21 H 0.0515 0.3006 0.1565 0.071 Uiso 1 1 calc R
C22 C -0.0118(7) 0.3557(5) 0.0716(4) 0.046(2) Uani 1 1 d .
C23 C 0.0286(7) 0.3185(5) 0.0223(4) 0.048(2) Uani 1 1 d .
C24 C 0.0963(7) 0.2585(4) 0.0246(5) 0.053(2) Uani 1 1 d .
H24 H 0.1311 0.2305 0.0615 0.063 Uiso 1 1 calc R
C25 C 0.0988(8) 0.2509(5) -0.0401(5) 0.062(3) Uani 1 1 d .
H25 H 0.1373 0.2152 -0.0551 0.075 Uiso 1 1 calc R
C26 C 0.0200(9) 0.3110(6) -0.1515(5) 0.080(3) Uani 1 1 d .
H26A H 0.0651 0.3494 -0.1593 0.120 Uiso 1 1 calc R
H26B H -0.0567 0.3219 -0.1719 0.120 Uiso 1 1 calc R
H26C H 0.0390 0.2678 -0.1705 0.120 Uiso 1 1 calc R
C27 C 0.3571(11) 0.2625(6) -0.1303(6) 0.105(5) Uani 1 1 d .
H27A H 0.3181 0.2860 -0.1712 0.158 Uiso 1 1 calc R
H27B H 0.4053 0.2961 -0.1013 0.158 Uiso 1 1 calc R
H27C H 0.3050 0.2441 -0.1086 0.158 Uiso 1 1 calc R
C28 C 0.4280(11) 0.1853(7) -0.2061(6) 0.096(4) Uani 1 1 d .
H28 H 0.3921 0.2078 -0.2462 0.115 Uiso 1 1 calc R
C29 C 0.4956(10) 0.1272(6) -0.1991(5) 0.080(3) Uani 1 1 d .
H29 H 0.5138 0.1026 -0.2334 0.096 Uiso 1 1 calc R
C30 C 0.5323(8) 0.1119(5) -0.1309(5) 0.058(3) Uani 1 1 d .
C31 C 0.5995(8) 0.0572(5) -0.0897(5) 0.053(2) Uani 1 1 d .
C32 C 0.6556(8) 0.0027(5) -0.1110(5) 0.067(3) Uani 1 1 d .
H32 H 0.6521 -0.0026 -0.1560 0.080 Uiso 1 1 calc R
C33 C 0.7171(8) -0.0437(5) -0.0632(6) 0.065(3) Uani 1 1 d .
H33 H 0.7570 -0.0803 -0.0758 0.078 Uiso 1 1 calc R
C34 C 0.7196(7) -0.0360(5) 0.0029(5) 0.059(3) Uani 1 1 d .
H34 H 0.7594 -0.0681 0.0347 0.070 Uiso 1 1 calc R
C35 C 0.6633(7) 0.0191(5) 0.0220(5) 0.051(2) Uani 1 1 d .
C36 C 0.6481(7) 0.0356(5) 0.0879(5) 0.051(2) Uani 1 1 d .
C37 C 0.6871(8) 0.0055(5) 0.1510(4) 0.057(3) Uani 1 1 d .
H37 H 0.7349 -0.0331 0.1635 0.068 Uiso 1 1 calc R
C38 C 0.6398(8) 0.0450(5) 0.1909(5) 0.061(3) Uani 1 1 d .
H38 H 0.6514 0.0384 0.2367 0.073 Uiso 1 1 calc R
C39 C 0.5101(8) 0.1474(5) 0.1767(4) 0.064(3) Uani 1 1 d .
H39A H 0.5478 0.1925 0.1819 0.097 Uiso 1 1 calc R
H39B H 0.5015 0.1325 0.2191 0.097 Uiso 1 1 calc R
H39C H 0.4386 0.1521 0.1449 0.097 Uiso 1 1 calc R
Cl1 Cl -0.2098(2) 0.22084(13) 0.19921(11) 0.0627(7) Uani 1 1 d .
Cl2 Cl -0.1366(2) 0.45517(15) -0.16371(12) 0.0777(8) Uani 1 1 d .
Cl3 Cl 0.4154(2) 0.22877(13) 0.03249(13) 0.0718(7) Uani 1 1 d .
Cl4 Cl 0.4980(2) 0.03446(13) 0.32286(12) 0.0624(6) Uani 1 1 d .
Cl5 Cl 0.2235(3) 0.19719(16) 0.18737(14) 0.0898(9) Uani 1 1 d .
Cl6 Cl 0.0706(3) 0.39308(16) 0.35621(14) 0.1072(12) Uani 1 1 d .
Pt1 Pt -0.22762(3) 0.233746(17) 0.087225(16) 0.03954(9) Uani 1 1 d .
Pt2 Pt -0.10417(3) 0.432015(18) -0.051640(17) 0.04655(10) Uani 1 1 d .
Pt3 Pt 0.51719(3) 0.140966(17) 0.001278(17) 0.04583(10) Uani 1 1 d .
N1 N -0.3260(5) 0.3205(3) 0.0659(3) 0.0441(17) Uani 1 1 d .
N2 N -0.3721(6) 0.3675(4) 0.0983(3) 0.0500(19) Uani 1 1 d .
N3 N -0.1318(5) 0.1527(3) 0.0722(3) 0.0419(16) Uani 1 1 d .
N4 N -0.0612(6) 0.1036(4) 0.1082(4) 0.0492(18) Uani 1 1 d .
N5 N -0.2438(5) 0.2446(3) -0.0087(3) 0.0396(16) Uani 1 1 d .
N6 N -0.1891(6) 0.5120(4) -0.0243(4) 0.0528(19) Uani 1 1 d .
N7 N -0.2497(6) 0.5700(4) -0.0501(5) 0.071(3) Uani 1 1 d .
N8 N -0.0064(5) 0.3451(4) -0.0419(3) 0.0452(17) Uani 1 1 d .
N9 N 0.0390(6) 0.3015(4) -0.0791(3) 0.0534(19) Uani 1 1 d .
N10 N -0.0771(6) 0.4113(4) 0.0438(4) 0.0475(18) Uani 1 1 d .
N11 N 0.4860(7) 0.1605(4) -0.0977(4) 0.060(2) Uani 1 1 d .
N12 N 0.4223(8) 0.2041(5) -0.1453(4) 0.077(3) Uani 1 1 d .
N13 N 0.5790(6) 0.0905(3) 0.0901(3) 0.0456(18) Uani 1 1 d .
N14 N 0.5737(6) 0.0951(4) 0.1533(3) 0.0479(18) Uani 1 1 d .
N15 N 0.6023(6) 0.0640(3) -0.0255(4) 0.0464(17) Uani 1 1 d .
O1 O 0.2448(6) 0.0625(4) 0.2735(4) 0.101(3) Uani 1 1 d .
O2 O -0.1681(9) 0.4445(5) 0.3125(5) 0.141(4) Uani 1 1 d .

loop_
_atom_site_aniso_label
_atom_site_aniso_U_11
_atom_site_aniso_U_22
_atom_site_aniso_U_33
_atom_site_aniso_U_23
_atom_site_aniso_U_13
_atom_site_aniso_U_12
C1 0.105(9) 0.063(6) 0.052(6) 0.000(5) 0.041(6) 0.022(6)
C2 0.075(7) 0.037(5) 0.073(7) 0.004(5) 0.035(6) 0.010(5)
C3 0.062(7) 0.049(6) 0.064(7) 0.004(5) 0.021(5) 0.007(5)
C4 0.053(6) 0.040(5) 0.038(5) 0.002(4) 0.010(4) 0.001(4)
C5 0.052(6) 0.039(5) 0.036(5) 0.001(4) 0.019(4) -0.003(4)
C6 0.065(6) 0.050(6) 0.043(5) 0.000(4) 0.012(5) 0.001(5)
C7 0.088(8) 0.066(7) 0.030(5) -0.005(5) 0.021(5) -0.012(6)
C8 0.094(8) 0.048(5) 0.043(6) -0.008(4) 0.034(5) -0.005(5)
C9 0.043(5) 0.033(4) 0.038(5) -0.002(4) 0.021(4) -0.008(4)
C10 0.062(6) 0.036(5) 0.048(5) -0.007(4) 0.029(5) -0.005(4)
C11 0.093(8) 0.048(6) 0.057(6) -0.007(5) 0.043(6) 0.007(5)
C12 0.069(7) 0.046(6) 0.076(7) -0.011(5) 0.030(6) 0.014(5)
C13 0.081(8) 0.064(6) 0.047(6) 0.005(5) 0.018(5) 0.014(5)
C14 0.075(8) 0.050(7) 0.113(10) 0.012(6) -0.024(7) 0.007(6)
C15 0.058(7) 0.052(7) 0.131(12) -0.013(8) 0.016(8) 0.005(6)
C16 0.079(9) 0.060(7) 0.126(11) -0.027(7) 0.041(8) -0.006(6)
C17 0.053(6) 0.050(6) 0.083(8) -0.023(5) 0.019(6) -0.011(5)
C18 0.052(6) 0.053(6) 0.066(7) -0.012(5) 0.019(5) -0.011(5)
C19 0.080(8) 0.077(8) 0.062(7) -0.030(6) 0.028(6) -0.025(6)
C20 0.091(9) 0.082(8) 0.057(7) -0.013(6) 0.027(6) -0.023(7)
C21 0.071(7) 0.056(6) 0.050(6) -0.002(5) 0.014(5) -0.015(5)
C22 0.042(5) 0.053(6) 0.037(5) -0.006(4) 0.004(4) -0.006(4)
C23 0.050(6) 0.049(6) 0.039(5) -0.006(4) 0.005(4) -0.010(4)
C24 0.056(6) 0.037(5) 0.056(6) -0.003(4) 0.001(5) -0.001(4)
C25 0.066(7) 0.050(6) 0.064(7) -0.008(5) 0.005(5) 0.008(5)
C26 0.090(8) 0.100(9) 0.052(7) -0.012(6) 0.023(6) 0.006(7)
C27 0.165(13) 0.078(8) 0.070(8) 0.019(6) 0.029(8) 0.045(9)
C28 0.145(12) 0.089(10) 0.058(8) 0.017(7) 0.037(8) 0.018(9)
C29 0.114(10) 0.081(8) 0.055(7) 0.003(6) 0.041(7) 0.001(7)
C30 0.076(7) 0.062(6) 0.045(6) -0.004(5) 0.030(5) -0.018(5)
C31 0.064(6) 0.051(6) 0.052(6) -0.002(5) 0.028(5) -0.010(5)
C32 0.070(7) 0.070(7) 0.076(7) -0.013(6) 0.045(6) -0.010(6)
C33 0.057(7) 0.065(7) 0.085(8) -0.010(6) 0.037(6) 0.003(5)
C34 0.053(6) 0.044(6) 0.080(8) 0.001(5) 0.021(5) 0.001(5)
C35 0.043(6) 0.045(5) 0.063(6) 0.003(5) 0.014(5) -0.002(4)
C36 0.043(5) 0.045(5) 0.058(6) -0.002(4) 0.006(5) -0.006(4)
C37 0.064(7) 0.054(6) 0.047(6) 0.006(5) 0.007(5) 0.004(5)
C38 0.067(7) 0.064(7) 0.046(6) 0.010(5) 0.009(5) -0.010(5)
C39 0.086(8) 0.058(6) 0.051(6) -0.009(5) 0.023(5) 0.006(5)
Cl1 0.0795(18) 0.0738(17) 0.0384(13) 0.0051(11) 0.0226(12) 0.0204(13)
Cl2 0.083(2) 0.084(2) 0.0553(16) 0.0194(13) 0.0014(14) 0.0040(15)
Cl3 0.096(2) 0.0591(15) 0.0634(16) 0.0082(12) 0.0268(15) 0.0299(14)
Cl4 0.0713(17) 0.0569(14) 0.0599(15) 0.0073(12) 0.0200(13) -0.0036(12)
Cl5 0.093(2) 0.087(2) 0.0723(19) 0.0145(16) -0.0044(16) 0.0097(17)
Cl6 0.174(3) 0.076(2) 0.0569(18) 0.0095(15) 0.008(2) -0.038(2)
Pt1 0.0480(2) 0.03759(18) 0.03568(18) -0.00207(14) 0.01608(15) -0.00007(15)
Pt2 0.0433(2) 0.04143(19) 0.0493(2) 0.00037(16) 0.00390(16) -0.00399(16)
Pt3 0.0547(2) 0.03924(19) 0.0453(2) 0.00207(15) 0.01695(17) -0.00148(16)
N1 0.049(4) 0.046(4) 0.039(4) -0.004(3) 0.016(3) 0.002(3)
N2 0.069(5) 0.041(4) 0.044(4) -0.005(3) 0.024(4) 0.009(4)
N3 0.050(4) 0.036(4) 0.045(4) 0.001(3) 0.021(3) 0.005(3)
N4 0.054(5) 0.036(4) 0.057(5) 0.002(4) 0.016(4) 0.002(4)
N5 0.047(4) 0.030(4) 0.046(4) -0.007(3) 0.021(3) -0.003(3)
N6 0.041(5) 0.041(4) 0.069(6) -0.004(4) 0.005(4) -0.004(3)
N7 0.051(5) 0.041(5) 0.113(8) 0.004(5) 0.009(5) 0.008(4)
N8 0.042(4) 0.051(4) 0.038(4) -0.006(3) 0.005(3) -0.004(3)
N9 0.062(5) 0.055(5) 0.040(4) -0.011(4) 0.009(4) -0.003(4)
N10 0.043(4) 0.040(4) 0.057(5) -0.013(3) 0.009(4) -0.009(3)
N11 0.078(6) 0.047(5) 0.059(5) 0.002(4) 0.024(5) -0.001(4)
N12 0.116(8) 0.066(6) 0.052(6) 0.014(5) 0.026(5) 0.021(5)
N13 0.053(5) 0.037(4) 0.045(5) 0.002(3) 0.010(4) -0.003(3)
N14 0.060(5) 0.048(4) 0.036(4) -0.002(3) 0.014(4) -0.002(4)
N15 0.053(5) 0.039(4) 0.051(5) -0.005(3) 0.022(4) -0.010(3)
O1 0.076(5) 0.097(6) 0.127(7) 0.031(5) 0.025(5) 0.002(4)
O2 0.196(11) 0.108(7) 0.161(9) 0.006(6) 0.118(8) -0.014(7)

loop_
_atom_type_symbol
_atom_type_description
_atom_type_scat_dispersion_real
_atom_type_scat_dispersion_imag
_atom_type_scat_source
C C 0.0033 0.0016 'International Tables Vol C Tables 4.2.6.8 and 6.1.1.4'
H H 0.0000 0.0000 'International Tables Vol C Tables 4.2.6.8 and 6.1.1.4'
Cl Cl 0.1484 0.1585 'International Tables Vol C Tables 4.2.6.8 and 6.1.1.4'
Pt Pt -1.7033 8.3905 'International Tables Vol C Tables 4.2.6.8 and 6.1.1.4'
N N 0.0061 0.0033 'International Tables Vol C Tables 4.2.6.8 and 6.1.1.4'
O O 0.0106 0.0060 'International Tables Vol C Tables 4.2.6.8 and 6.1.1.4'

loop_
_geom_angle_atom_site_label_1
_geom_angle_atom_site_label_2
_geom_angle_atom_site_label_3
_geom_angle
N2 C2 C3 110.5(8)
C2 C3 C4 103.2(8)
N1 C4 C3 110.1(8)
N1 C4 C5 116.2(7)
C3 C4 C5 133.6(8)
N5 C5 C6 119.3(7)
N5 C5 C4 111.4(7)
C6 C5 C4 129.3(8)
C7 C6 C5 118.8(9)
C6 C7 C8 121.7(8)
C9 C8 C7 118.0(8)
N5 C9 C8 120.3(8)
N5 C9 C10 111.0(7)
C8 C9 C10 128.7(8)
N3 C10 C11 108.9(8)
N3 C10 C9 116.3(7)
C11 C10 C9 134.7(8)
C12 C11 C10 105.5(8)
N4 C12 C11 109.2(9)
N7 C15 C16 109.0(11)
C15 C16 C17 105.5(12)
N6 C17 C16 109.6(10)
N6 C17 C18 115.4(8)
C16 C17 C18 135.0(12)
N10 C18 C19 119.5(9)
N10 C18 C17 111.6(9)
C19 C18 C17 128.9(10)
C18 C19 C20 118.8(10)
C21 C20 C19 119.7(10)
C20 C21 C22 120.1(10)
N10 C22 C21 121.0(8)
N10 C22 C23 111.1(7)
C21 C22 C23 127.9(9)
N8 C23 C24 110.4(8)
N8 C23 C22 115.7(8)
C24 C23 C22 133.9(8)
C25 C24 C23 103.4(8)
N9 C25 C24 111.2(8)
N12 C28 C29 107.9(10)
C28 C29 C30 106.9(10)
N11 C30 C29 108.1(9)
N11 C30 C31 115.7(8)
C29 C30 C31 136.1(10)
N15 C31 C32 121.3(9)
N15 C31 C30 111.9(8)
C32 C31 C30 126.8(9)
C33 C32 C31 117.8(10)
C34 C33 C32 120.3(9)
C35 C34 C33 120.0(9)
N15 C35 C34 119.1(9)
N15 C35 C36 110.7(8)
C34 C35 C36 129.9(9)
N13 C36 C37 109.6(8)
N13 C36 C35 116.4(8)
C37 C36 C35 134.0(9)
C38 C37 C36 104.9(9)
N14 C38 C37 109.0(8)
N5 Pt1 N1 79.1(3)
N5 Pt1 N3 79.4(3)
N1 Pt1 N3 158.4(3)
N5 Pt1 Cl1 179.7(2)
N1 Pt1 Cl1 100.79(19)
N3 Pt1 Cl1 100.75(19)
N10 Pt2 N6 79.3(3)
N10 Pt2 N8 79.1(3)
N6 Pt2 N8 158.4(3)
N10 Pt2 Cl2 179.4(2)
N6 Pt2 Cl2 101.0(2)
N8 Pt2 Cl2 100.6(2)
N15 Pt3 N11 78.9(3)
N15 Pt3 N13 79.5(3)
N11 Pt3 N13 158.4(3)
N15 Pt3 Cl3 178.8(2)
N11 Pt3 Cl3 101.3(2)
N13 Pt3 Cl3 100.3(2)
N2 N1 C4 107.3(7)
N2 N1 Pt1 138.3(5)
C4 N1 Pt1 114.3(5)
C2 N2 N1 108.9(7)
C2 N2 C1 127.8(7)
N1 N2 C1 123.3(7)
N4 N3 C10 106.4(6)
N4 N3 Pt1 139.1(5)
C10 N3 Pt1 114.1(5)
C12 N4 N3 110.0(7)
C12 N4 C13 126.4(8)
N3 N4 C13 123.5(7)
C5 N5 C9 121.8(7)
C5 N5 Pt1 118.9(5)
C9 N5 Pt1 119.3(5)
N7 N6 C17 105.0(8)
N7 N6 Pt2 140.6(7)
C17 N6 Pt2 114.4(6)
C15 N7 N6 110.9(10)
C15 N7 C14 126.0(10)
N6 N7 C14 123.0(9)
N9 N8 C23 105.3(7)
N9 N8 Pt2 140.5(6)
C23 N8 Pt2 114.2(6)
C25 N9 N8 109.7(7)
C25 N9 C26 127.7(8)
N8 N9 C26 122.6(8)
C22 N10 C18 120.9(8)
C22 N10 Pt2 119.9(6)
C18 N10 Pt2 119.2(6)
N12 N11 C30 106.3(8)
N12 N11 Pt3 139.3(7)
C30 N11 Pt3 114.0(6)
C28 N12 N11 110.8(9)
C28 N12 C27 125.9(10)
N11 N12 C27 123.3(8)
N14 N13 C36 107.0(7)
N14 N13 Pt3 138.9(6)
C36 N13 Pt3 114.1(6)
N13 N14 C38 109.4(7)
N13 N14 C39 124.5(7)
C38 N14 C39 126.1(8)
C31 N15 C35 121.4(8)
C31 N15 Pt3 119.4(6)
C35 N15 Pt3 119.2(6)

loop_
_geom_bond_atom_site_label_1
_geom_bond_atom_site_label_2
_geom_bond_distance
C1 N2 1.464(10)
C2 N2 1.331(10)
C2 C3 1.375(12)
C3 C4 1.394(11)
C4 N1 1.345(9)
C4 C5 1.444(11)
C5 N5 1.347(10)
C5 C6 1.396(11)
C6 C7 1.356(12)
C7 C8 1.393(12)
C8 C9 1.367(10)
C9 N5 1.361(9)
C9 C10 1.449(11)
C10 N3 1.362(10)
C10 C11 1.399(11)
C11 C12 1.354(12)
C12 N4 1.340(10)
C13 N4 1.464(10)
C14 N7 1.469(13)
C15 N7 1.333(13)
C15 C16 1.354(15)
C16 C17 1.390(13)
C17 N6 1.371(12)
C17 C18 1.448(13)
C18 N10 1.354(11)
C18 C19 1.399(13)
C19 C20 1.407(14)
C20 C21 1.353(13)
C21 C22 1.371(11)
C22 N10 1.351(10)
C22 C23 1.447(11)
C23 N8 1.375(10)
C23 C24 1.404(11)
C24 C25 1.363(12)
C25 N9 1.333(11)
C26 N9 1.467(11)
C27 N12 1.454(13)
C28 N12 1.334(12)
C28 C29 1.364(14)
C29 C30 1.393(13)
C30 N11 1.369(11)
C30 C31 1.445(13)
C31 N15 1.332(10)
C31 C32 1.384(12)
C32 C33 1.381(13)
C33 C34 1.374(12)
C34 C35 1.373(12)
C35 N15 1.359(10)
C35 C36 1.469(12)
C36 N13 1.357(10)
C36 C37 1.385(11)
C37 C38 1.368(12)
C38 N14 1.349(11)
C39 N14 1.434(10)
Cl1 Pt1 2.289(2)
Cl2 Pt2 2.292(3)
Cl3 Pt3 2.289(2)
Pt1 N5 1.958(6)
Pt1 N1 2.015(6)
Pt1 N3 2.018(6)
Pt2 N10 1.957(7)
Pt2 N6 2.014(7)
Pt2 N8 2.017(7)
Pt3 N15 1.969(7)
Pt3 N11 2.019(8)
Pt3 N13 2.025(7)
N1 N2 1.339(8)
N3 N4 1.348(9)
N6 N7 1.350(10)
N8 N9 1.358(9)
N11 N12 1.357(10)
N13 N14 1.338(9)
